data_4075586
loop_
_publ_author_name
'Ojo, Wilfried-Solo'
'Paugam, Eddy'
'P\'etillon, Fran\,cois Y.'
'Schollhammer, Philippe'
'Talarmin, Jean'
'Muir, Kenneth W.'

_publ_section_title
;
 Formation of C&#x2212;C, C&#x2212;N, and C&#x2212;O Links between
 Isonitrile, Cyclopentadienyl, and Hydroxide Ligands Bound to
 Molybdenum(III):&#x00A0; Syntheses and Crystal Structures of
 \m-Aminocarbyne and \m-Amino-oxycarbene Dimolybdenum Complexes
;
_journal_issue 16
_journal_name_full Organometallics
_journal_page_first 4009
_journal_paper_doi 10.1021/om060383v
_journal_volume 25
_journal_year 2006
_chemical_formula_moiety 'C22 H29 Mo2 N5 O1 S3'
_chemical_formula_sum 'C22 H29 Mo2 N O S3'
_chemical_formula_weight 611.52
_chemical_name_systematic
;
 ?
;
_space_group_IT_number 14
_symmetry_cell_setting monoclinic
_symmetry_space_group_name_Hall '-P 2yab'
_symmetry_space_group_name_H-M 'P 1 21/a 1'
_atom_sites_solution_hydrogens geom
_atom_sites_solution_primary direct
_atom_sites_solution_secondary difmap
_audit_creation_method SHELXL-97
_cell_angle_alpha 90.00
_cell_angle_beta 93.2910(10)
_cell_angle_gamma 90.00
_cell_formula_units_Z 4
_cell_length_a 15.6163(3)
_cell_length_b 8.9018(2)
_cell_length_c 16.8896(4)
_cell_measurement_reflns_used 5886
_cell_measurement_temperature 120(2)
_cell_measurement_theta_max 28.283
_cell_measurement_theta_min 1.02
_cell_volume 2344.00(9)
_computing_cell_refinement 'HKL Scalepack (Otwinowski & Minor 1997)'
_computing_data_collection 'Collect (Nonius BV, 1997-2000)'
_computing_data_reduction 'HKL Denzo and Scalepack (Otwinowski & Minor 1997'
_computing_molecular_graphics 'Ortep-3 for Windows (Farrugia, 1997)'
_computing_publication_material 'WinGX publication routines (Farrugia, 1999)'
_computing_structure_refinement 'SHELXL-97 (Sheldrick, 1997)'
_computing_structure_solution 'SHELXS-97 (Sheldrick, 1997)'
_diffrn_ambient_temperature 120(2)
_diffrn_measured_fraction_theta_full 0.983
_diffrn_measured_fraction_theta_max 0.983
_diffrn_measurement_device_type KappaCCD
_diffrn_measurement_method 'CCD; rotation images; fine slices'
_diffrn_radiation_monochromator graphite
_diffrn_radiation_source 'fine-focus sealed tube'
_diffrn_radiation_type MoK\a
_diffrn_radiation_wavelength 0.71073
_diffrn_reflns_av_R_equivalents 0.1158
_diffrn_reflns_av_sigmaI/netI 0.0710
_diffrn_reflns_limit_h_max 20
_diffrn_reflns_limit_h_min -20
_diffrn_reflns_limit_k_max 11
_diffrn_reflns_limit_k_min 0
_diffrn_reflns_limit_l_max 22
_diffrn_reflns_limit_l_min 0
_diffrn_reflns_number 34466
_diffrn_reflns_reduction_process
;
 Scaled and merged with SORTAV
 R.H. Blessing, (1987) Cryst. Rev. 1, 3-58
 R.H. Blessing, (1989) J. Appl. Cryst. 22, 396-397
;
_diffrn_reflns_theta_full 28.54
_diffrn_reflns_theta_max 28.54
_diffrn_reflns_theta_min 2.61
_exptl_absorpt_coefficient_mu 1.351
_exptl_absorpt_correction_T_max 0.938
_exptl_absorpt_correction_T_min 0.741
_exptl_absorpt_correction_type multi-scan
_exptl_absorpt_process_details
;

 R.H. Blessing, Acta Cryst. (1995), A51, 33-38
Values rescaled by 0.84
;
_exptl_crystal_colour red
_exptl_crystal_density_diffrn 1.733
_exptl_crystal_density_method 'not measured'
_exptl_crystal_description plate
_exptl_crystal_F_000 1232
_exptl_crystal_size_max 0.6
_exptl_crystal_size_mid 0.2
_exptl_crystal_size_min 0.05
_refine_diff_density_max 1.39
_refine_diff_density_min -1.07
_refine_diff_density_rms 0.203
_refine_ls_extinction_method none
_refine_ls_goodness_of_fit_ref 1.081
_refine_ls_hydrogen_treatment mixed
_refine_ls_matrix_type full
_refine_ls_number_parameters 271
_refine_ls_number_reflns 5842
_refine_ls_number_restraints 0
_refine_ls_restrained_S_all 1.081
_refine_ls_R_factor_all 0.0879
_refine_ls_R_factor_gt 0.0501
_refine_ls_shift/su_max 0.000
_refine_ls_shift/su_mean 0.000
_refine_ls_structure_factor_coef Fsqd
_refine_ls_weighting_details 'calc w=1/[\s^2^(Fo^2^)+(0.0715P)^2^+1.1934P] where P=(Fo^2^+2Fc^2^)/3'
_refine_ls_weighting_scheme calc
_refine_ls_wR_factor_gt 0.1121
_refine_ls_wR_factor_ref 0.1354
_reflns_number_gt 3945
_reflns_number_total 5842
_reflns_threshold_expression >2sigma(I)
_cod_data_source_file om060383vsi20060503_095347.cif
_cod_data_source_block 7
_cod_original_cell_volume 2344.01(9)
_cod_original_sg_symbol_H-M 'P 21/a'
_cod_database_code 4075586

loop_
_symmetry_equiv_pos_as_xyz
'x, y, z'
'-x+1/2, y+1/2, -z'
'-x, -y, -z'
'x-1/2, -y-1/2, z'

loop_
_atom_site_label
_atom_site_type_symbol
_atom_site_fract_x
_atom_site_fract_y
_atom_site_fract_z
_atom_site_U_iso_or_equiv
_atom_site_adp_type
_atom_site_occupancy
_atom_site_symmetry_multiplicity
_atom_site_calc_flag
_atom_site_refinement_flags
Mo1 Mo 0.08432(2) 0.25982(4) 0.15236(2) 0.01493(12) Uani 1 1 d .
Mo2 Mo 0.17955(2) 0.46954(4) 0.22793(3) 0.01680(13) Uani 1 1 d .
S1 S 0.19033(7) 0.20260(13) 0.26209(8) 0.0192(3) Uani 1 1 d .
S2 S 0.06494(8) 0.52934(13) 0.12704(8) 0.0204(3) Uani 1 1 d .
S3 S 0.22094(8) 0.34449(14) 0.10457(8) 0.0233(3) Uani 1 1 d .
O1 O 0.01838(19) 0.3180(3) 0.25713(19) 0.0172(7) Uani 1 1 d .
N5 N 0.0477(3) 0.4534(5) 0.3662(3) 0.0221(9) Uani 1 1 d .
H1 H 0.079(4) 0.504(6) 0.388(4) 0.024(16) Uiso 1 1 d .
C1 C 0.2894(3) 0.1135(6) 0.2329(3) 0.0256(11) Uani 1 1 d .
H1A H 0.2923 0.1192 0.1764 0.038 Uiso 1 1 calc R
H1B H 0.2900 0.0101 0.2491 0.038 Uiso 1 1 calc R
H1C H 0.3378 0.1645 0.2580 0.038 Uiso 1 1 calc R
C2 C -0.0320(3) 0.6038(6) 0.1667(3) 0.0258(11) Uani 1 1 d .
H2A H -0.0774 0.6041 0.1259 0.039 Uiso 1 1 calc R
H2B H -0.0218 0.7046 0.1851 0.039 Uiso 1 1 calc R
H2C H -0.0482 0.5421 0.2100 0.039 Uiso 1 1 calc R
C3 C 0.2127(4) 0.4623(7) 0.0161(3) 0.0364(14) Uani 1 1 d .
H3A H 0.2189 0.4012 -0.0300 0.055 Uiso 1 1 calc R
H3B H 0.2572 0.5369 0.0194 0.055 Uiso 1 1 calc R
H3C H 0.1578 0.5109 0.0124 0.055 Uiso 1 1 calc R
C4 C -0.0302(3) 0.4083(5) 0.4011(3) 0.0218(11) Uani 1 1 d .
C5 C -0.0911(3) 0.5185(6) 0.4146(3) 0.0268(12) Uani 1 1 d .
C6 C -0.1673(3) 0.4737(7) 0.4464(3) 0.0333(13) Uani 1 1 d .
H6 H -0.2088 0.5453 0.4563 0.040 Uiso 1 1 calc R
C7 C -0.1824(4) 0.3247(7) 0.4636(3) 0.0374(14) Uani 1 1 d .
H7 H -0.2343 0.2963 0.4834 0.045 Uiso 1 1 calc R
C8 C -0.1205(3) 0.2179(6) 0.4514(3) 0.0327(13) Uani 1 1 d .
H8 H -0.1305 0.1182 0.4645 0.039 Uiso 1 1 calc R
C9 C -0.0431(3) 0.2570(6) 0.4197(3) 0.0250(11) Uani 1 1 d .
C10 C -0.0763(4) 0.6788(6) 0.3935(4) 0.0336(13) Uani 1 1 d .
H10A H -0.0284 0.7173 0.4254 0.050 Uiso 1 1 calc R
H10B H -0.1266 0.7367 0.4030 0.050 Uiso 1 1 calc R
H10C H -0.0644 0.6857 0.3385 0.050 Uiso 1 1 calc R
C11 C 0.0239(3) 0.1393(6) 0.4076(3) 0.0332(13) Uani 1 1 d .
H11A H 0.0223 0.1114 0.3527 0.050 Uiso 1 1 calc R
H11B H 0.0126 0.0526 0.4391 0.050 Uiso 1 1 calc R
H11C H 0.0795 0.1788 0.4233 0.050 Uiso 1 1 calc R
C50 C 0.0705(3) 0.4121(5) 0.2929(3) 0.0164(9) Uani 1 1 d .
C13 C -0.0222(3) 0.1930(6) 0.0540(4) 0.0332(14) Uani 1 1 d .
H13 H -0.0566 0.2611 0.0249 0.040 Uiso 1 1 calc R
C14 C -0.0422(3) 0.1262(6) 0.1245(3) 0.0286(12) Uani 1 1 d .
H14 H -0.0920 0.1427 0.1509 0.034 Uiso 1 1 calc R
C15 C 0.0260(3) 0.0280(5) 0.1503(3) 0.0267(12) Uani 1 1 d .
H15 H 0.0289 -0.0305 0.1960 0.032 Uiso 1 1 calc R
C16 C 0.0889(3) 0.0369(5) 0.0927(3) 0.0240(11) Uani 1 1 d .
H16 H 0.1404 -0.0156 0.0937 0.029 Uiso 1 1 calc R
C17 C 0.0587(3) 0.1410(6) 0.0334(3) 0.0265(12) Uani 1 1 d .
H17 H 0.0873 0.1694 -0.0110 0.032 Uiso 1 1 calc R
C18 C 0.1950(3) 0.6782(6) 0.3056(4) 0.0299(13) Uani 1 1 d .
H18 H 0.1476 0.7223 0.3271 0.036 Uiso 1 1 calc R
C19 C 0.2450(3) 0.5584(6) 0.3400(3) 0.0257(12) Uani 1 1 d .
H19 H 0.2361 0.5098 0.3876 0.031 Uiso 1 1 calc R
C20 C 0.3109(3) 0.5274(6) 0.2883(3) 0.0278(12) Uani 1 1 d .
H20 H 0.3531 0.4543 0.2959 0.033 Uiso 1 1 calc R
C21 C 0.3019(3) 0.6251(6) 0.2237(4) 0.0334(13) Uani 1 1 d .
H21 H 0.3374 0.6285 0.1814 0.040 Uiso 1 1 calc R
C22 C 0.2298(4) 0.7182(6) 0.2333(4) 0.0409(16) Uani 1 1 d .
H22 H 0.2091 0.7922 0.1983 0.049 Uiso 1 1 calc R

loop_
_atom_site_aniso_label
_atom_site_aniso_U_11
_atom_site_aniso_U_22
_atom_site_aniso_U_33
_atom_site_aniso_U_23
_atom_site_aniso_U_13
_atom_site_aniso_U_12
Mo1 0.0127(2) 0.0187(2) 0.0131(2) -0.00049(16) -0.00105(15) -0.00119(15)
Mo2 0.0144(2) 0.0189(2) 0.0167(2) 0.00053(16) -0.00183(16) -0.00333(15)
S1 0.0164(6) 0.0216(6) 0.0190(7) 0.0014(5) -0.0029(5) 0.0007(5)
S2 0.0195(6) 0.0233(6) 0.0181(7) 0.0050(5) -0.0017(5) -0.0006(5)
S3 0.0175(6) 0.0334(7) 0.0193(7) -0.0009(5) 0.0033(5) -0.0030(5)
O1 0.0161(16) 0.0228(17) 0.0125(18) -0.0002(13) -0.0008(13) -0.0016(13)
N5 0.020(2) 0.026(2) 0.021(3) -0.0053(19) -0.0021(18) -0.0037(18)
C1 0.023(3) 0.026(3) 0.028(3) 0.002(2) -0.004(2) 0.005(2)
C2 0.018(2) 0.029(3) 0.029(3) 0.000(2) -0.004(2) 0.002(2)
C3 0.031(3) 0.058(4) 0.020(3) 0.009(3) 0.007(2) -0.006(3)
C4 0.020(2) 0.033(3) 0.012(3) -0.002(2) -0.001(2) 0.000(2)
C5 0.026(3) 0.035(3) 0.018(3) -0.009(2) -0.003(2) 0.000(2)
C6 0.028(3) 0.051(4) 0.021(3) -0.013(3) 0.002(2) 0.006(3)
C7 0.028(3) 0.065(4) 0.020(3) -0.006(3) 0.005(2) -0.012(3)
C8 0.034(3) 0.041(3) 0.023(3) -0.004(2) 0.003(3) -0.011(3)
C9 0.027(3) 0.034(3) 0.013(3) 0.000(2) -0.001(2) -0.002(2)
C10 0.040(3) 0.031(3) 0.029(4) -0.006(2) -0.003(3) 0.008(2)
C11 0.044(3) 0.030(3) 0.027(3) 0.009(2) 0.008(3) 0.004(2)
C50 0.022(2) 0.022(2) 0.006(2) 0.0042(18) -0.0020(18) 0.0047(19)
C13 0.034(3) 0.021(3) 0.041(4) -0.007(2) -0.023(3) 0.001(2)
C14 0.017(2) 0.039(3) 0.030(3) -0.015(3) 0.002(2) -0.004(2)
C15 0.030(3) 0.024(3) 0.026(3) -0.005(2) 0.002(2) -0.013(2)
C16 0.022(2) 0.023(3) 0.027(3) -0.013(2) -0.001(2) 0.000(2)
C17 0.028(3) 0.039(3) 0.012(3) -0.003(2) -0.006(2) -0.006(2)
C18 0.026(3) 0.023(3) 0.039(4) -0.007(2) -0.006(2) -0.003(2)
C19 0.021(2) 0.033(3) 0.023(3) -0.005(2) -0.001(2) -0.007(2)
C20 0.021(3) 0.031(3) 0.031(3) -0.005(2) -0.005(2) -0.006(2)
C21 0.029(3) 0.038(3) 0.033(4) 0.000(3) -0.001(2) -0.017(2)
C22 0.038(3) 0.026(3) 0.057(5) 0.005(3) -0.009(3) -0.016(3)

loop_
_atom_type_symbol
_atom_type_description
_atom_type_scat_dispersion_real
_atom_type_scat_dispersion_imag
_atom_type_scat_source
C C 0.0033 0.0016 'International Tables Vol C Tables 4.2.6.8 and 6.1.1.4'
H H 0.0000 0.0000 'International Tables Vol C Tables 4.2.6.8 and 6.1.1.4'
O O 0.0106 0.0060 'International Tables Vol C Tables 4.2.6.8 and 6.1.1.4'
S S 0.1246 0.1234 'International Tables Vol C Tables 4.2.6.8 and 6.1.1.4'
Mo Mo -1.6832 0.6857 'International Tables Vol C Tables 4.2.6.8 and 6.1.1.4'
N N 0.0061 0.0033 'International Tables Vol C Tables 4.2.6.8 and 6.1.1.4'

loop_
_geom_angle_atom_site_label_1
_geom_angle_atom_site_label_2
_geom_angle_atom_site_label_3
_geom_angle
O1 Mo1 C16 127.78(16)
O1 Mo1 C15 91.19(16)
C16 Mo1 C15 37.02(18)
O1 Mo1 C17 139.74(15)
C16 Mo1 C17 36.78(19)
C15 Mo1 C17 60.85(19)
O1 Mo1 C14 81.32(15)
C16 Mo1 C14 60.22(17)
C15 Mo1 C14 36.20(19)
C17 Mo1 C14 58.87(18)
O1 Mo1 C13 106.69(17)
C16 Mo1 C13 59.80(19)
C15 Mo1 C13 59.4(2)
C17 Mo1 C13 35.25(18)
C14 Mo1 C13 34.3(2)
O1 Mo1 S3 131.52(9)
C16 Mo1 S3 94.25(13)
C15 Mo1 S3 129.55(13)
C17 Mo1 S3 87.97(13)
C14 Mo1 S3 146.83(14)
C13 Mo1 S3 116.04(16)
O1 Mo1 S2 81.29(9)
C16 Mo1 S2 143.04(15)
C15 Mo1 S2 147.87(15)
C17 Mo1 S2 106.60(14)
C14 Mo1 S2 111.67(14)
C13 Mo1 S2 92.79(13)
S3 Mo1 S2 75.05(4)
O1 Mo1 S1 76.41(9)
C16 Mo1 S1 96.78(14)
C15 Mo1 S1 94.33(15)
C17 Mo1 S1 129.88(13)
C14 Mo1 S1 124.80(15)
C13 Mo1 S1 153.27(14)
S3 Mo1 S1 75.57(4)
S2 Mo1 S1 113.82(4)
O1 Mo1 Mo2 73.69(8)
C16 Mo1 Mo2 143.94(13)
C15 Mo1 Mo2 149.51(15)
C17 Mo1 Mo2 144.06(13)
C14 Mo1 Mo2 153.76(13)
C13 Mo1 Mo2 149.90(13)
S3 Mo1 Mo2 57.89(3)
S2 Mo1 Mo2 57.21(3)
S1 Mo1 Mo2 56.84(3)
C50 Mo2 C19 89.37(18)
C50 Mo2 C18 87.74(19)
C19 Mo2 C18 36.75(19)
C50 Mo2 C20 122.89(19)
C19 Mo2 C20 36.29(18)
C18 Mo2 C20 59.95(19)
C50 Mo2 C22 118.6(2)
C19 Mo2 C22 60.0(2)
C18 Mo2 C22 35.5(2)
C20 Mo2 C22 58.9(2)
C50 Mo2 C21 145.45(19)
C19 Mo2 C21 59.3(2)
C18 Mo2 C21 58.7(2)
C20 Mo2 C21 34.81(19)
C22 Mo2 C21 34.9(2)
C50 Mo2 S1 72.14(12)
C19 Mo2 S1 96.97(14)
C18 Mo2 S1 130.67(15)
C20 Mo2 S1 93.76(14)
C22 Mo2 S1 152.53(16)
C21 Mo2 S1 122.06(14)
C50 Mo2 S2 80.68(13)
C19 Mo2 S2 141.93(14)
C18 Mo2 S2 105.75(14)
C20 Mo2 S2 148.82(14)
C22 Mo2 S2 92.91(16)
C21 Mo2 S2 114.19(15)
S1 Mo2 S2 114.27(4)
C50 Mo2 S3 125.24(13)
C19 Mo2 S3 137.63(13)
C18 Mo2 S3 145.61(15)
C20 Mo2 S3 101.78(14)
C22 Mo2 S3 110.65(17)
C21 Mo2 S3 89.28(15)
S1 Mo2 S3 75.21(4)
S2 Mo2 S3 74.30(4)
C50 Mo2 Mo1 68.89(13)
C19 Mo2 Mo1 149.95(14)
C18 Mo2 Mo1 152.14(13)
C20 Mo2 Mo1 146.02(13)
C22 Mo2 Mo1 148.68(17)
C21 Mo2 Mo1 145.62(15)
S1 Mo2 Mo1 57.47(3)
S2 Mo2 Mo1 57.03(3)
S3 Mo2 Mo1 56.55(3)
C1 S1 Mo2 113.87(17)
C1 S1 Mo1 115.37(18)
Mo2 S1 Mo1 65.70(3)
C2 S2 Mo1 112.95(17)
C2 S2 Mo2 114.39(18)
Mo1 S2 Mo2 65.77(3)
C3 S3 Mo1 115.25(18)
C3 S3 Mo2 114.9(2)
Mo1 S3 Mo2 65.56(3)
C50 O1 Mo1 102.8(3)
C50 N5 C4 124.8(4)
C50 N5 H1 115(5)
C4 N5 H1 120(5)
S1 C1 H1A 109.5
S1 C1 H1B 109.5
H1A C1 H1B 109.5
S1 C1 H1C 109.5
H1A C1 H1C 109.5
H1B C1 H1C 109.5
S2 C2 H2A 109.5
S2 C2 H2B 109.5
H2A C2 H2B 109.5
S2 C2 H2C 109.5
H2A C2 H2C 109.5
H2B C2 H2C 109.5
S3 C3 H3A 109.5
S3 C3 H3B 109.5
H3A C3 H3B 109.5
S3 C3 H3C 109.5
H3A C3 H3C 109.5
H3B C3 H3C 109.5
C5 C4 C9 122.1(5)
C5 C4 N5 118.2(4)
C9 C4 N5 119.8(4)
C6 C5 C4 117.9(5)
C6 C5 C10 120.9(5)
C4 C5 C10 121.1(5)
C7 C6 C5 121.1(5)
C7 C6 H6 119.5
C5 C6 H6 119.5
C8 C7 C6 120.1(5)
C8 C7 H7 120.0
C6 C7 H7 120.0
C7 C8 C9 121.0(5)
C7 C8 H8 119.5
C9 C8 H8 119.5
C8 C9 C4 117.8(5)
C8 C9 C11 120.3(5)
C4 C9 C11 121.9(4)
C5 C10 H10A 109.5
C5 C10 H10B 109.5
H10A C10 H10B 109.5
C5 C10 H10C 109.5
H10A C10 H10C 109.5
H10B C10 H10C 109.5
C9 C11 H11A 109.5
C9 C11 H11B 109.5
H11A C11 H11B 109.5
C9 C11 H11C 109.5
H11A C11 H11C 109.5
H11B C11 H11C 109.5
O1 C50 N5 114.2(4)
O1 C50 Mo2 114.4(3)
N5 C50 Mo2 131.4(4)
C14 C13 C17 108.7(5)
C14 C13 Mo1 71.7(3)
C17 C13 Mo1 69.5(3)
C14 C13 H13 125.6
C17 C13 H13 125.6
Mo1 C13 H13 124.7
C13 C14 C15 109.0(4)
C13 C14 Mo1 74.0(3)
C15 C14 Mo1 69.0(3)
C13 C14 H14 125.5
C15 C14 H14 125.5
Mo1 C14 H14 123.1
C16 C15 C14 106.8(5)
C16 C15 Mo1 70.5(3)
C14 C15 Mo1 74.8(3)
C16 C15 H15 126.6
C14 C15 H15 126.6
Mo1 C15 H15 120.0
C15 C16 C17 107.7(4)
C15 C16 Mo1 72.5(3)
C17 C16 Mo1 73.8(3)
C15 C16 H16 126.2
C17 C16 H16 126.2
Mo1 C16 H16 119.4
C13 C17 C16 107.8(5)
C13 C17 Mo1 75.2(3)
C16 C17 Mo1 69.4(3)
C13 C17 H17 126.1
C16 C17 H17 126.1
Mo1 C17 H17 121.0
C22 C18 C19 108.2(5)
C22 C18 Mo2 75.0(3)
C19 C18 Mo2 70.3(3)
C22 C18 H18 125.9
C19 C18 H18 125.9
Mo2 C18 H18 120.6
C20 C19 C18 107.1(5)
C20 C19 Mo2 73.9(3)
C18 C19 Mo2 73.0(3)
C20 C19 H19 126.4
C18 C19 H19 126.4
Mo2 C19 H19 118.7
C21 C20 C19 108.5(5)
C21 C20 Mo2 75.3(3)
C19 C20 Mo2 69.8(3)
C21 C20 H20 125.8
C19 C20 H20 125.8
Mo2 C20 H20 120.8
C20 C21 C22 108.7(5)
C20 C21 Mo2 69.9(3)
C22 C21 Mo2 71.9(3)
C20 C21 H21 125.6
C22 C21 H21 125.6
Mo2 C21 H21 124.1
C18 C22 C21 107.4(5)
C18 C22 Mo2 69.6(3)
C21 C22 Mo2 73.1(3)
C18 C22 H22 126.3
C21 C22 H22 126.3
Mo2 C22 H22 122.7

loop_
_geom_bond_atom_site_label_1
_geom_bond_atom_site_label_2
_geom_bond_distance
Mo1 O1 2.161(3)
Mo1 C16 2.228(5)
Mo1 C15 2.255(5)
Mo1 C17 2.286(5)
Mo1 C14 2.331(5)
Mo1 C13 2.359(5)
Mo1 S3 2.4431(12)
Mo1 S2 2.4527(12)
Mo1 S1 2.4662(13)
Mo1 Mo2 2.6660(6)
Mo2 C50 2.140(4)
Mo2 C19 2.244(5)
Mo2 C18 2.279(5)
Mo2 C20 2.296(5)
Mo2 C22 2.349(5)
Mo2 C21 2.364(5)
Mo2 S1 2.4487(13)
Mo2 S2 2.4576(13)
Mo2 S3 2.4804(13)
S1 C1 1.830(5)
S2 C2 1.816(5)
S3 C3 1.824(6)
O1 C50 1.294(5)
N5 C50 1.358(6)
N5 C4 1.438(6)
N5 H1 0.74(6)
C1 H1A 0.9600
C1 H1B 0.9600
C1 H1C 0.9600
C2 H2A 0.9600
C2 H2B 0.9600
C2 H2C 0.9600
C3 H3A 0.9600
C3 H3B 0.9600
C3 H3C 0.9600
C4 C5 1.395(7)
C4 C9 1.401(7)
C5 C6 1.392(7)
C5 C10 1.492(7)
C6 C7 1.380(8)
C6 H6 0.9300
C7 C8 1.380(8)
C7 H7 0.9300
C8 C9 1.393(7)
C8 H8 0.9300
C9 C11 1.503(7)
C10 H10A 0.9600
C10 H10B 0.9600
C10 H10C 0.9600
C11 H11A 0.9600
C11 H11B 0.9600
C11 H11C 0.9600
C13 C14 1.384(8)
C13 C17 1.408(7)
C13 H13 0.9300
C14 C15 1.426(7)
C14 H14 0.9300
C15 C16 1.423(7)
C15 H15 0.9300
C16 C17 1.425(7)
C16 H16 0.9300
C17 H17 0.9300
C18 C22 1.411(9)
C18 C19 1.426(7)
C18 H18 0.9300
C19 C20 1.415(7)
C19 H19 0.9300
C20 C21 1.396(8)
C20 H20 0.9300
C21 C22 1.415(8)
C21 H21 0.9300
C22 H22 0.9300

loop_
_geom_torsion_atom_site_label_1
_geom_torsion_atom_site_label_2
_geom_torsion_atom_site_label_3
_geom_torsion_atom_site_label_4
_geom_torsion
O1 Mo1 Mo2 C50 2.44(15)
C16 Mo1 Mo2 C50 -130.6(3)
C15 Mo1 Mo2 C50 -60.5(3)
C17 Mo1 Mo2 C50 164.5(3)
C14 Mo1 Mo2 C50 20.8(4)
C13 Mo1 Mo2 C50 97.7(3)
S3 Mo1 Mo2 C50 -175.10(13)
S2 Mo1 Mo2 C50 92.50(13)
S1 Mo1 Mo2 C50 -81.74(13)
O1 Mo1 Mo2 C19 48.8(3)
C16 Mo1 Mo2 C19 -84.3(4)
C15 Mo1 Mo2 C19 -14.2(4)
C17 Mo1 Mo2 C19 -149.2(3)
C14 Mo1 Mo2 C19 67.1(4)
C13 Mo1 Mo2 C19 144.0(4)
S3 Mo1 Mo2 C19 -128.8(3)
S2 Mo1 Mo2 C19 138.8(3)
S1 Mo1 Mo2 C19 -35.4(3)
O1 Mo1 Mo2 C18 -32.4(3)
C16 Mo1 Mo2 C18 -165.4(4)
C15 Mo1 Mo2 C18 -95.4(4)
C17 Mo1 Mo2 C18 129.6(4)
C14 Mo1 Mo2 C18 -14.1(5)
C13 Mo1 Mo2 C18 62.9(4)
S3 Mo1 Mo2 C18 150.1(3)
S2 Mo1 Mo2 C18 57.7(3)
S1 Mo1 Mo2 C18 -116.6(3)
O1 Mo1 Mo2 C20 120.4(3)
C16 Mo1 Mo2 C20 -12.7(4)
C15 Mo1 Mo2 C20 57.4(4)
C17 Mo1 Mo2 C20 -77.6(3)
C14 Mo1 Mo2 C20 138.7(4)
C13 Mo1 Mo2 C20 -144.3(4)
S3 Mo1 Mo2 C20 -57.2(3)
S2 Mo1 Mo2 C20 -149.6(3)
S1 Mo1 Mo2 C20 36.2(3)
O1 Mo1 Mo2 C22 -108.3(3)
C16 Mo1 Mo2 C22 118.7(4)
C15 Mo1 Mo2 C22 -171.3(4)
C17 Mo1 Mo2 C22 53.7(4)
C14 Mo1 Mo2 C22 -90.0(4)
C13 Mo1 Mo2 C22 -13.0(4)
S3 Mo1 Mo2 C22 74.2(3)
S2 Mo1 Mo2 C22 -18.2(3)
S1 Mo1 Mo2 C22 167.5(3)
O1 Mo1 Mo2 C21 -175.3(3)
C16 Mo1 Mo2 C21 51.7(4)
C15 Mo1 Mo2 C21 121.7(4)
C17 Mo1 Mo2 C21 -13.3(3)
C14 Mo1 Mo2 C21 -157.0(4)
C13 Mo1 Mo2 C21 -80.0(4)
S3 Mo1 Mo2 C21 7.2(3)
S2 Mo1 Mo2 C21 -85.2(3)
S1 Mo1 Mo2 C21 100.5(3)
O1 Mo1 Mo2 S1 84.19(9)
C16 Mo1 Mo2 S1 -48.9(2)
C15 Mo1 Mo2 S1 21.2(3)
C17 Mo1 Mo2 S1 -113.8(2)
C14 Mo1 Mo2 S1 102.5(3)
C13 Mo1 Mo2 S1 179.5(3)
S3 Mo1 Mo2 S1 -93.35(5)
S2 Mo1 Mo2 S1 174.24(5)
O1 Mo1 Mo2 S2 -90.05(9)
C16 Mo1 Mo2 S2 136.9(2)
C15 Mo1 Mo2 S2 -153.0(3)
C17 Mo1 Mo2 S2 72.0(2)
C14 Mo1 Mo2 S2 -71.7(3)
C13 Mo1 Mo2 S2 5.2(3)
S3 Mo1 Mo2 S2 92.41(5)
S1 Mo1 Mo2 S2 -174.24(5)
O1 Mo1 Mo2 S3 177.54(9)
C16 Mo1 Mo2 S3 44.5(2)
C15 Mo1 Mo2 S3 114.6(3)
C17 Mo1 Mo2 S3 -20.4(2)
C14 Mo1 Mo2 S3 -164.1(3)
C13 Mo1 Mo2 S3 -87.2(3)
S2 Mo1 Mo2 S3 -92.41(5)
S1 Mo1 Mo2 S3 93.35(5)
C50 Mo2 S1 C1 -175.8(2)
C19 Mo2 S1 C1 -88.7(2)
C18 Mo2 S1 C1 -105.1(3)
C20 Mo2 S1 C1 -52.4(2)
C22 Mo2 S1 C1 -57.6(4)
C21 Mo2 S1 C1 -30.8(3)
S2 Mo2 S1 C1 113.6(2)
S3 Mo2 S1 C1 48.8(2)
Mo1 Mo2 S1 C1 108.3(2)
C50 Mo2 S1 Mo1 75.92(13)
C19 Mo2 S1 Mo1 163.00(13)
C18 Mo2 S1 Mo1 146.57(18)
C20 Mo2 S1 Mo1 -160.68(14)
C22 Mo2 S1 Mo1 -165.9(4)
C21 Mo2 S1 Mo1 -139.07(18)
S2 Mo2 S1 Mo1 5.30(5)
S3 Mo2 S1 Mo1 -59.48(4)
O1 Mo1 S1 C1 174.7(2)
C16 Mo1 S1 C1 47.4(2)
C15 Mo1 S1 C1 84.5(2)
C17 Mo1 S1 C1 29.5(3)
C14 Mo1 S1 C1 105.6(2)
C13 Mo1 S1 C1 74.5(4)
S3 Mo1 S1 C1 -45.27(19)
S2 Mo1 S1 C1 -111.39(19)
Mo2 Mo1 S1 C1 -106.10(19)
O1 Mo1 S1 Mo2 -79.21(9)
C16 Mo1 S1 Mo2 153.48(13)
C15 Mo1 S1 Mo2 -169.39(13)
C17 Mo1 S1 Mo2 135.59(17)
C14 Mo1 S1 Mo2 -148.28(15)
C13 Mo1 S1 Mo2 -179.4(3)
S3 Mo1 S1 Mo2 60.83(4)
S2 Mo1 S1 Mo2 -5.29(4)
O1 Mo1 S2 C2 -31.4(2)
C16 Mo1 S2 C2 114.5(3)
C15 Mo1 S2 C2 46.8(3)
C17 Mo1 S2 C2 108.1(2)
C14 Mo1 S2 C2 45.6(2)
C13 Mo1 S2 C2 75.1(2)
S3 Mo1 S2 C2 -168.7(2)
S1 Mo1 S2 C2 -102.3(2)
Mo2 Mo1 S2 C2 -107.5(2)
O1 Mo1 S2 Mo2 76.15(9)
C16 Mo1 S2 Mo2 -138.0(2)
C15 Mo1 S2 Mo2 154.4(3)
C17 Mo1 S2 Mo2 -144.38(13)
C14 Mo1 S2 Mo2 153.14(15)
C13 Mo1 S2 Mo2 -177.39(15)
S3 Mo1 S2 Mo2 -61.16(4)
S1 Mo1 S2 Mo2 5.27(4)
C50 Mo2 S2 C2 34.6(2)
C19 Mo2 S2 C2 -42.3(3)
C18 Mo2 S2 C2 -50.4(2)
C20 Mo2 S2 C2 -107.8(3)
C22 Mo2 S2 C2 -84.0(2)
C21 Mo2 S2 C2 -112.7(2)
S1 Mo2 S2 C2 100.06(19)
S3 Mo2 S2 C2 165.38(19)
Mo1 Mo2 S2 C2 105.39(19)
C50 Mo2 S2 Mo1 -70.82(12)
C19 Mo2 S2 Mo1 -147.7(2)
C18 Mo2 S2 Mo1 -155.78(15)
C20 Mo2 S2 Mo1 146.8(3)
C22 Mo2 S2 Mo1 170.62(17)
C21 Mo2 S2 Mo1 141.91(16)
S1 Mo2 S2 Mo1 -5.33(5)
S3 Mo2 S2 Mo1 59.99(4)
O1 Mo1 S3 C3 -110.4(2)
C16 Mo1 S3 C3 97.2(3)
C15 Mo1 S3 C3 109.5(3)
C17 Mo1 S3 C3 60.9(3)
C14 Mo1 S3 C3 60.0(3)
C13 Mo1 S3 C3 38.9(3)
S2 Mo1 S3 C3 -46.9(2)
S1 Mo1 S3 C3 -166.9(2)
Mo2 Mo1 S3 C3 -107.3(2)
O1 Mo1 S3 Mo2 -3.15(12)
C16 Mo1 S3 Mo2 -155.57(15)
C15 Mo1 S3 Mo2 -143.2(2)
C17 Mo1 S3 Mo2 168.16(13)
C14 Mo1 S3 Mo2 167.2(3)
C13 Mo1 S3 Mo2 146.11(14)
S2 Mo1 S3 Mo2 60.38(4)
S1 Mo1 S3 Mo2 -59.65(4)
C50 Mo2 S3 C3 113.4(2)
C19 Mo2 S3 C3 -107.6(3)
C18 Mo2 S3 C3 -47.8(3)
C20 Mo2 S3 C3 -100.9(2)
C22 Mo2 S3 C3 -39.9(3)
C21 Mo2 S3 C3 -68.2(2)
S1 Mo2 S3 C3 168.3(2)
S2 Mo2 S3 C3 47.3(2)
Mo1 Mo2 S3 C3 107.8(2)
C50 Mo2 S3 Mo1 5.60(15)
C19 Mo2 S3 Mo1 144.6(2)
C18 Mo2 S3 Mo1 -155.6(2)
C20 Mo2 S3 Mo1 151.33(14)
C22 Mo2 S3 Mo1 -147.70(17)
C21 Mo2 S3 Mo1 -175.95(14)
S1 Mo2 S3 Mo1 60.52(3)
S2 Mo2 S3 Mo1 -60.54(3)
C16 Mo1 O1 C50 143.2(3)
C15 Mo1 O1 C50 149.3(3)
C17 Mo1 O1 C50 -167.6(3)
C14 Mo1 O1 C50 -175.8(3)
C13 Mo1 O1 C50 -152.4(3)
S3 Mo1 O1 C50 -1.1(3)
S2 Mo1 O1 C50 -62.1(3)
S1 Mo1 O1 C50 55.1(3)
Mo2 Mo1 O1 C50 -3.9(2)
C50 N5 C4 C5 -113.4(6)
C50 N5 C4 C9 66.0(7)
C9 C4 C5 C6 -1.1(8)
N5 C4 C5 C6 178.2(5)
C9 C4 C5 C10 -179.3(5)
N5 C4 C5 C10 0.0(8)
C4 C5 C6 C7 -0.4(8)
C10 C5 C6 C7 177.8(5)
C5 C6 C7 C8 1.9(9)
C6 C7 C8 C9 -1.8(9)
C7 C8 C9 C4 0.3(8)
C7 C8 C9 C11 179.4(5)
C5 C4 C9 C8 1.1(8)
N5 C4 C9 C8 -178.2(5)
C5 C4 C9 C11 -178.0(5)
N5 C4 C9 C11 2.7(8)
Mo1 O1 C50 N5 -173.0(3)
Mo1 O1 C50 Mo2 5.1(3)
C4 N5 C50 O1 -4.5(7)
C4 N5 C50 Mo2 177.9(4)
C19 Mo2 C50 O1 -163.1(3)
C18 Mo2 C50 O1 160.2(3)
C20 Mo2 C50 O1 -148.3(3)
C22 Mo2 C50 O1 142.1(3)
C21 Mo2 C50 O1 173.4(3)
S1 Mo2 C50 O1 -65.5(3)
S2 Mo2 C50 O1 53.8(3)
S3 Mo2 C50 O1 -9.3(4)
Mo1 Mo2 C50 O1 -4.3(3)
C19 Mo2 C50 N5 14.5(4)
C18 Mo2 C50 N5 -22.2(4)
C20 Mo2 C50 N5 29.3(5)
C22 Mo2 C50 N5 -40.3(5)
C21 Mo2 C50 N5 -9.0(6)
S1 Mo2 C50 N5 112.1(4)
S2 Mo2 C50 N5 -128.5(4)
S3 Mo2 C50 N5 168.3(4)
Mo1 Mo2 C50 N5 173.3(5)
O1 Mo1 C13 C14 -44.0(3)
C16 Mo1 C13 C14 80.4(3)
C15 Mo1 C13 C14 37.2(3)
C17 Mo1 C13 C14 119.0(5)
S3 Mo1 C13 C14 159.5(3)
S2 Mo1 C13 C14 -125.8(3)
S1 Mo1 C13 C14 48.8(5)
Mo2 Mo1 C13 C14 -130.2(3)
O1 Mo1 C13 C17 -163.0(3)
C16 Mo1 C13 C17 -38.6(3)
C15 Mo1 C13 C17 -81.8(3)
C14 Mo1 C13 C17 -119.0(5)
S3 Mo1 C13 C17 40.5(3)
S2 Mo1 C13 C17 115.3(3)
S1 Mo1 C13 C17 -70.1(5)
Mo2 Mo1 C13 C17 110.9(3)
C17 C13 C14 C15 -0.5(6)
Mo1 C13 C14 C15 -60.5(3)
C17 C13 C14 Mo1 59.9(4)
O1 Mo1 C14 C13 137.7(3)
C16 Mo1 C14 C13 -79.1(3)
C15 Mo1 C14 C13 -118.2(4)
C17 Mo1 C14 C13 -36.2(3)
S3 Mo1 C14 C13 -35.1(5)
S2 Mo1 C14 C13 60.7(3)
S1 Mo1 C14 C13 -155.6(3)
Mo2 Mo1 C14 C13 119.9(3)
O1 Mo1 C14 C15 -104.1(3)
C16 Mo1 C14 C15 39.1(3)
C17 Mo1 C14 C15 82.1(3)
C13 Mo1 C14 C15 118.2(4)
S3 Mo1 C14 C15 83.1(4)
S2 Mo1 C14 C15 178.9(3)
S1 Mo1 C14 C15 -37.4(3)
Mo2 Mo1 C14 C15 -121.9(3)
C13 C14 C15 C16 0.0(6)
Mo1 C14 C15 C16 -63.6(3)
C13 C14 C15 Mo1 63.6(4)
O1 Mo1 C15 C16 -172.0(3)
C17 Mo1 C15 C16 38.4(3)
C14 Mo1 C15 C16 114.5(5)
C13 Mo1 C15 C16 79.3(4)
S3 Mo1 C15 C16 -20.7(4)
S2 Mo1 C15 C16 112.6(3)
S1 Mo1 C15 C16 -95.5(3)
Mo2 Mo1 C15 C16 -113.2(3)
O1 Mo1 C15 C14 73.5(3)
C16 Mo1 C15 C14 -114.5(5)
C17 Mo1 C15 C14 -76.1(3)
C13 Mo1 C15 C14 -35.2(3)
S3 Mo1 C15 C14 -135.2(3)
S2 Mo1 C15 C14 -1.9(5)
S1 Mo1 C15 C14 150.0(3)
Mo2 Mo1 C15 C14 132.3(3)
C14 C15 C16 C17 0.6(5)
Mo1 C15 C16 C17 -66.0(3)
C14 C15 C16 Mo1 66.5(3)
O1 Mo1 C16 C15 10.2(4)
C17 Mo1 C16 C15 -115.0(4)
C14 Mo1 C16 C15 -38.3(3)
C13 Mo1 C16 C15 -78.1(3)
S3 Mo1 C16 C15 164.1(3)
S2 Mo1 C16 C15 -125.2(3)
S1 Mo1 C16 C15 88.2(3)
Mo2 Mo1 C16 C15 127.6(3)
O1 Mo1 C16 C17 125.1(3)
C15 Mo1 C16 C17 115.0(4)
C14 Mo1 C16 C17 76.7(3)
C13 Mo1 C16 C17 36.9(3)
S3 Mo1 C16 C17 -80.9(3)
S2 Mo1 C16 C17 -10.2(4)
S1 Mo1 C16 C17 -156.8(3)
Mo2 Mo1 C16 C17 -117.4(3)
C14 C13 C17 C16 0.9(6)
Mo1 C13 C17 C16 62.2(3)
C14 C13 C17 Mo1 -61.3(4)
C15 C16 C17 C13 -0.9(5)
Mo1 C16 C17 C13 -66.0(3)
C15 C16 C17 Mo1 65.1(3)
O1 Mo1 C17 C13 25.7(4)
C16 Mo1 C17 C13 115.9(4)
C15 Mo1 C17 C13 77.2(3)
C14 Mo1 C17 C13 35.2(3)
S3 Mo1 C17 C13 -144.2(3)
S2 Mo1 C17 C13 -70.5(3)
S1 Mo1 C17 C13 146.5(3)
Mo2 Mo1 C17 C13 -127.0(3)
O1 Mo1 C17 C16 -90.2(3)
C15 Mo1 C17 C16 -38.7(3)
C14 Mo1 C17 C16 -80.7(3)
C13 Mo1 C17 C16 -115.9(4)
S3 Mo1 C17 C16 99.9(3)
S2 Mo1 C17 C16 173.6(3)
S1 Mo1 C17 C16 30.6(3)
Mo2 Mo1 C17 C16 117.1(3)
C50 Mo2 C18 C22 -151.9(4)
C19 Mo2 C18 C22 116.1(5)
C20 Mo2 C18 C22 77.5(4)
C21 Mo2 C18 C22 36.8(3)
S1 Mo2 C18 C22 144.1(3)
S2 Mo2 C18 C22 -72.2(3)
S3 Mo2 C18 C22 12.8(5)
Mo1 Mo2 C18 C22 -119.7(4)
C50 Mo2 C18 C19 92.0(3)
C20 Mo2 C18 C19 -38.6(3)
C22 Mo2 C18 C19 -116.1(5)
C21 Mo2 C18 C19 -79.3(3)
S1 Mo2 C18 C19 28.0(4)
S2 Mo2 C18 C19 171.6(3)
S3 Mo2 C18 C19 -103.3(3)
Mo1 Mo2 C18 C19 124.2(3)
C22 C18 C19 C20 0.6(6)
Mo2 C18 C19 C20 66.5(3)
C22 C18 C19 Mo2 -65.9(4)
C50 Mo2 C19 C20 158.8(3)
C18 Mo2 C19 C20 -114.2(4)
C22 Mo2 C19 C20 -77.2(3)
C21 Mo2 C19 C20 -36.5(3)
S1 Mo2 C19 C20 86.9(3)
S2 Mo2 C19 C20 -127.3(3)
S3 Mo2 C19 C20 11.2(4)
Mo1 Mo2 C19 C20 116.3(3)
C50 Mo2 C19 C18 -87.1(3)
C20 Mo2 C19 C18 114.2(4)
C22 Mo2 C19 C18 37.0(3)
C21 Mo2 C19 C18 77.7(3)
S1 Mo2 C19 C18 -159.0(3)
S2 Mo2 C19 C18 -13.1(4)
S3 Mo2 C19 C18 125.3(3)
Mo1 Mo2 C19 C18 -129.5(3)
C18 C19 C20 C21 0.0(6)
Mo2 C19 C20 C21 65.9(4)
C18 C19 C20 Mo2 -65.9(3)
C50 Mo2 C20 C21 -142.0(3)
C19 Mo2 C20 C21 -116.5(5)
C18 Mo2 C20 C21 -77.4(4)
C22 Mo2 C20 C21 -36.0(3)
S1 Mo2 C20 C21 146.9(3)
S2 Mo2 C20 C21 -7.9(5)
S3 Mo2 C20 C21 71.2(3)
Mo1 Mo2 C20 C21 116.9(3)
C50 Mo2 C20 C19 -25.5(4)
C18 Mo2 C20 C19 39.1(3)
C22 Mo2 C20 C19 80.5(4)
C21 Mo2 C20 C19 116.5(5)
S1 Mo2 C20 C19 -96.7(3)
S2 Mo2 C20 C19 108.6(3)
S3 Mo2 C20 C19 -172.3(3)
Mo1 Mo2 C20 C19 -126.6(3)
C19 C20 C21 C22 -0.6(6)
Mo2 C20 C21 C22 61.8(4)
C19 C20 C21 Mo2 -62.4(3)
C50 Mo2 C21 C20 65.7(5)
C19 Mo2 C21 C20 38.1(3)
C18 Mo2 C21 C20 81.2(4)
C22 Mo2 C21 C20 118.6(5)
S1 Mo2 C21 C20 -40.1(4)
S2 Mo2 C21 C20 175.5(3)
S3 Mo2 C21 C20 -112.1(3)
Mo1 Mo2 C21 C20 -118.0(3)
C50 Mo2 C21 C22 -52.9(5)
C19 Mo2 C21 C22 -80.6(4)
C18 Mo2 C21 C22 -37.4(4)
C20 Mo2 C21 C22 -118.6(5)
S1 Mo2 C21 C22 -158.7(3)
S2 Mo2 C21 C22 56.9(4)
S3 Mo2 C21 C22 129.3(4)
Mo1 Mo2 C21 C22 123.3(4)
C19 C18 C22 C21 -0.9(6)
Mo2 C18 C22 C21 -63.8(4)
C19 C18 C22 Mo2 62.9(3)
C20 C21 C22 C18 0.9(6)
Mo2 C21 C22 C18 61.5(4)
C20 C21 C22 Mo2 -60.5(4)
C50 Mo2 C22 C18 32.4(4)
C19 Mo2 C22 C18 -38.3(3)
C20 Mo2 C22 C18 -80.7(4)
C21 Mo2 C22 C18 -116.5(5)
S1 Mo2 C22 C18 -74.6(5)
S2 Mo2 C22 C18 113.4(3)
S3 Mo2 C22 C18 -172.3(3)
Mo1 Mo2 C22 C18 128.6(3)
C50 Mo2 C22 C21 149.0(3)
C19 Mo2 C22 C21 78.2(4)
C18 Mo2 C22 C21 116.5(5)
C20 Mo2 C22 C21 35.8(4)
S1 Mo2 C22 C21 41.9(6)
S2 Mo2 C22 C21 -130.1(4)
S3 Mo2 C22 C21 -55.7(4)
Mo1 Mo2 C22 C21 -114.8(4)
